data_4083381
loop_
_publ_author_name
'Jami, Ananda Kumar'
'Prabhu, M. Santhana Raj'
'Baskar, Viswanathan'

_publ_section_title
;
 Isolation of Tetranuclear Organoantimony Oxo Clusters and
 Hexa-decanuclear Polyoxostibonates
;
_journal_issue 5
_journal_name_full Organometallics
_journal_page_first 1137
_journal_paper_doi 10.1021/om900942q
_journal_volume 29
_journal_year 2010
_chemical_formula_moiety 'C88 H72 Br4 N8 O8 Sb4'
_chemical_formula_sum 'C88 H72 Br4 N8 O8 Sb4'
_chemical_formula_weight 2176.18
_chemical_name_systematic
; 
 ? 
;
_space_group_IT_number 14
_symmetry_cell_setting monoclinic
_symmetry_space_group_name_Hall '-P 2yn'
_symmetry_space_group_name_H-M 'P 1 21/n 1'
_atom_sites_solution_hydrogens geom
_atom_sites_solution_primary direct
_atom_sites_solution_secondary difmap
_audit_creation_method SHELXL-97
_cell_angle_alpha 90.00
_cell_angle_beta 99.2420(10)
_cell_angle_gamma 90.00
_cell_formula_units_Z 4
_cell_length_a 11.7670(8)
_cell_length_b 28.3682(19)
_cell_length_c 24.5657(16)
_cell_measurement_reflns_used 9530
_cell_measurement_temperature 100(2)
_cell_measurement_theta_max 25.06
_cell_measurement_theta_min 2.18
_cell_volume 8093.8(9)
_computing_cell_refinement 'Bruker SMART'
_computing_data_collection 'Bruker SMART'
_computing_data_reduction 'Bruker SAINT'
_computing_molecular_graphics 'Bruker SHELXTL'
_computing_publication_material 'Bruker SHELXTL'
_computing_structure_refinement 'SHELXL-97 (Sheldrick, 1997)'
_computing_structure_solution 'SHELXS-97 (Sheldrick, 1990)'
_diffrn_ambient_temperature 100(2)
_diffrn_measured_fraction_theta_full 0.997
_diffrn_measured_fraction_theta_max 0.997
_diffrn_measurement_device_type 'CCD area detector'
_diffrn_measurement_method 'phi and omega scans'
_diffrn_radiation_monochromator graphite
_diffrn_radiation_source 'fine-focus sealed tube'
_diffrn_radiation_type MoK\a
_diffrn_radiation_wavelength 0.71073
_diffrn_reflns_av_R_equivalents 0.0323
_diffrn_reflns_av_sigmaI/netI 0.0223
_diffrn_reflns_limit_h_max 14
_diffrn_reflns_limit_h_min -13
_diffrn_reflns_limit_k_max 33
_diffrn_reflns_limit_k_min -33
_diffrn_reflns_limit_l_max 29
_diffrn_reflns_limit_l_min -29
_diffrn_reflns_number 77393
_diffrn_reflns_theta_full 25.06
_diffrn_reflns_theta_max 25.06
_diffrn_reflns_theta_min 1.44
_exptl_absorpt_coefficient_mu 3.358
_exptl_absorpt_correction_T_max 0.5832
_exptl_absorpt_correction_T_min 0.4129
_exptl_absorpt_correction_type empirical
_exptl_absorpt_process_details brukersadbas
_exptl_crystal_colour colorless
_exptl_crystal_density_diffrn 1.786
_exptl_crystal_density_method 'not measured'
_exptl_crystal_description block
_exptl_crystal_F_000 4256
_exptl_crystal_size_max 0.32
_exptl_crystal_size_mid 0.28
_exptl_crystal_size_min 0.18
_refine_diff_density_max 0.885
_refine_diff_density_min -0.592
_refine_diff_density_rms 0.088
_refine_ls_extinction_method none
_refine_ls_goodness_of_fit_ref 1.086
_refine_ls_hydrogen_treatment mixed
_refine_ls_matrix_type full
_refine_ls_number_parameters 1013
_refine_ls_number_reflns 14291
_refine_ls_number_restraints 0
_refine_ls_restrained_S_all 1.086
_refine_ls_R_factor_all 0.0295
_refine_ls_R_factor_gt 0.0258
_refine_ls_shift/su_max 0.004
_refine_ls_shift/su_mean 0.000
_refine_ls_structure_factor_coef Fsqd
_refine_ls_weighting_details 'calc w=1/[\s^2^(Fo^2^)+(0.0264P)^2^+12.6360P] where P=(Fo^2^+2Fc^2^)/3'
_refine_ls_weighting_scheme calc
_refine_ls_wR_factor_gt 0.0606
_refine_ls_wR_factor_ref 0.0621
_reflns_number_gt 13017
_reflns_number_total 14291
_reflns_threshold_expression >2sigma(I)
_cod_data_source_file om900942q_si_002.cif
_cod_data_source_block COMPOUND_4
_cod_depositor_comments
;
The following automatic conversions were performed:

'_symmetry_cell_setting' value 'Monoclinic' changed to 'monoclinic'
according to
/usr/data/users/saulius/automatic-downloads/retrospective/ACS/lib/dictionaries/cif_core.dic
dictionary named 'cif_core.dic' version 2.4.2 from 2011-04-26.

Automatic conversion script
Id: cif_fix_values 2281 2013-09-26 08:29:07Z andrius 
;
_cod_original_sg_symbol_Hall '-P 2ybc '
_cod_original_sg_symbol_H-M 'P2(1)/n  '
_cod_database_code 4083381

loop_
_symmetry_equiv_pos_as_xyz
'x, y, z'
'-x+1/2, y+1/2, -z+1/2'
'-x, -y, -z'
'x-1/2, -y-1/2, z-1/2'

loop_
_atom_site_label
_atom_site_type_symbol
_atom_site_fract_x
_atom_site_fract_y
_atom_site_fract_z
_atom_site_U_iso_or_equiv
_atom_site_adp_type
_atom_site_occupancy
_atom_site_symmetry_multiplicity
_atom_site_calc_flag
_atom_site_refinement_flags
Sb3 Sb 0.102087(16) 0.310763(7) 0.677943(7) 0.01304(5) Uani 1 1 d .
Sb1 Sb -0.080245(16) 0.207298(6) 0.803192(7) 0.01287(5) Uani 1 1 d .
Sb2 Sb 0.164466(16) 0.203597(6) 0.735556(7) 0.01254(5) Uani 1 1 d .
Sb4 Sb -0.139986(16) 0.315347(7) 0.747185(7) 0.01292(5) Uani 1 1 d .
Br3 Br -0.08030(3) 0.329928(11) 0.403175(12) 0.02358(7) Uani 1 1 d .
Br1 Br 0.08039(3) 0.157453(12) 1.074108(12) 0.02497(8) Uani 1 1 d .
Br4 Br -0.03256(3) 0.505684(12) 0.912565(15) 0.03425(9) Uani 1 1 d .
Br2 Br 0.07511(4) 0.015340(14) 0.566650(16) 0.04155(10) Uani 1 1 d .
C34 C -0.0230(3) 0.32629(11) 0.47981(12) 0.0191(6) Uani 1 1 d .
C22 C 0.3888(2) 0.15600(10) 0.75674(12) 0.0162(6) Uani 1 1 d .
C7 C -0.1547(2) 0.11374(11) 0.75186(12) 0.0168(6) Uani 1 1 d .
C8 C -0.1518(3) 0.06598(11) 0.76400(13) 0.0217(7) Uani 1 1 d .
H8 H -0.1448 0.0561 0.8005 0.026 Uiso 1 1 calc R
C33 C 0.0648(3) 0.29511(11) 0.49813(12) 0.0219(7) Uani 1 1 d .
H33 H 0.0983 0.2773 0.4731 0.026 Uiso 1 1 calc R
C27 C 0.4385(2) 0.17762(10) 0.71450(12) 0.0167(6) Uani 1 1 d .
C12 C -0.1646(2) 0.12856(10) 0.69642(12) 0.0168(6) Uani 1 1 d .
C32 C 0.1028(3) 0.29055(11) 0.55448(12) 0.0206(7) Uani 1 1 d .
H32 H 0.1621 0.2697 0.5673 0.025 Uiso 1 1 calc R
C31 C 0.0525(3) 0.31700(10) 0.59169(12) 0.0158(6) Uani 1 1 d .
C26 C 0.5241(3) 0.15317(11) 0.69232(13) 0.0200(6) Uani 1 1 d .
H26 H 0.5577 0.1672 0.6646 0.024 Uiso 1 1 calc R
C11 C -0.1704(3) 0.09438(11) 0.65512(13) 0.0203(7) Uani 1 1 d .
H11 H -0.1756 0.1038 0.6185 0.024 Uiso 1 1 calc R
C10 C -0.1686(3) 0.04681(11) 0.66763(13) 0.0233(7) Uani 1 1 d .
H10 H -0.1736 0.0244 0.6397 0.028 Uiso 1 1 calc R
C24 C 0.5114(3) 0.08822(11) 0.75289(13) 0.0220(7) Uani 1 1 d .
H24 H 0.5359 0.0586 0.7660 0.026 Uiso 1 1 calc R
C35 C -0.0730(3) 0.35324(12) 0.51624(13) 0.0279(8) Uani 1 1 d .
H35 H -0.1315 0.3744 0.5034 0.033 Uiso 1 1 calc R
C36 C -0.0349(3) 0.34831(12) 0.57238(13) 0.0250(7) Uani 1 1 d .
H36 H -0.0683 0.3662 0.5973 0.030 Uiso 1 1 calc R
C25 C 0.5594(3) 0.10870(11) 0.71080(13) 0.0219(7) Uani 1 1 d .
H25 H 0.6150 0.0927 0.6951 0.026 Uiso 1 1 calc R
C9 C -0.1593(3) 0.03280(11) 0.72220(14) 0.0242(7) Uani 1 1 d .
H9 H -0.1581 0.0009 0.7308 0.029 Uiso 1 1 calc R
C23 C 0.4268(3) 0.11162(11) 0.77564(12) 0.0191(6) Uani 1 1 d .
H23 H 0.3951 0.0975 0.8039 0.023 Uiso 1 1 calc R
O6 O 0.30667(17) 0.17769(7) 0.78183(8) 0.0165(4) Uani 1 1 d .
O1 O 0.06353(17) 0.18228(7) 0.78538(8) 0.0148(4) Uani 1 1 d .
O3 O -0.04023(17) 0.33666(7) 0.69645(8) 0.0160(4) Uani 1 1 d .
O4 O -0.03842(16) 0.27300(7) 0.79531(8) 0.0132(4) Uani 1 1 d .
O5 O -0.15498(18) 0.14420(7) 0.79489(8) 0.0179(4) Uani 1 1 d .
O2 O 0.06168(16) 0.24524(7) 0.68752(8) 0.0141(4) Uani 1 1 d .
N6 N 0.1788(2) 0.30700(8) 0.76159(10) 0.0143(5) Uani 1 1 d .
N4 N -0.1569(2) 0.21245(8) 0.71951(10) 0.0148(5) Uani 1 1 d .
N3 N -0.1775(2) 0.25492(8) 0.69480(10) 0.0152(5) Uani 1 1 d .
N5 N 0.2013(2) 0.26480(8) 0.78695(9) 0.0139(5) Uani 1 1 d .
N1 N -0.2476(2) 0.23895(9) 0.81351(10) 0.0163(5) Uani 1 1 d .
N2 N -0.2658(2) 0.28238(8) 0.79011(9) 0.0154(5) Uani 1 1 d .
O7 O 0.17747(17) 0.37354(7) 0.68390(8) 0.0171(4) Uani 1 1 d .
C16 C 0.1389(2) 0.14464(10) 0.68320(12) 0.0147(6) Uani 1 1 d .
N8 N 0.2899(2) 0.23673(8) 0.69236(10) 0.0155(5) Uani 1 1 d .
C47 C -0.1206(2) 0.41973(10) 0.77677(12) 0.0178(6) Uani 1 1 d .
H47 H -0.1414 0.4236 0.7389 0.021 Uiso 1 1 calc R
C13 C -0.1762(2) 0.17829(10) 0.68119(12) 0.0164(6) Uani 1 1 d .
C59 C -0.4283(3) 0.26091(11) 0.81768(13) 0.0220(7) Uani 1 1 d .
H59 H -0.5035 0.2608 0.8250 0.026 Uiso 1 1 calc R
C4 C 0.0316(3) 0.17216(11) 0.99854(12) 0.0196(6) Uani 1 1 d .
C42 C 0.1853(2) 0.39129(10) 0.78183(12) 0.0162(6) Uani 1 1 d .
C46 C -0.1113(2) 0.37451(10) 0.79946(11) 0.0146(6) Uani 1 1 d .
N7 N 0.2712(2) 0.28015(8) 0.66927(9) 0.0152(5) Uani 1 1 d .
C30 C 0.3711(3) 0.29411(11) 0.65473(12) 0.0193(6) Uani 1 1 d .
H30 H 0.3828 0.3229 0.6384 0.023 Uiso 1 1 calc R
C41 C 0.1891(2) 0.42629(11) 0.82188(12) 0.0188(6) Uani 1 1 d .
H41 H 0.1945 0.4176 0.8587 0.023 Uiso 1 1 calc R
C21 C 0.1270(3) 0.15044(11) 0.62647(12) 0.0211(7) Uani 1 1 d .
H21 H 0.1308 0.1805 0.6117 0.025 Uiso 1 1 calc R
C17 C 0.1309(3) 0.10003(10) 0.70521(12) 0.0185(6) Uani 1 1 d .
H17 H 0.1385 0.0963 0.7432 0.022 Uiso 1 1 calc R
C49 C -0.0658(3) 0.45214(11) 0.86588(13) 0.0207(7) Uani 1 1 d .
C15 C -0.2094(3) 0.24755(11) 0.64062(12) 0.0184(6) Uani 1 1 d .
H15 H -0.2283 0.2710 0.6142 0.022 Uiso 1 1 calc R
C3 C -0.0476(3) 0.20762(11) 0.98427(13) 0.0231(7) Uani 1 1 d .
H3 H -0.0790 0.2236 1.0114 0.028 Uiso 1 1 calc R
C6 C 0.0454(3) 0.15949(12) 0.90413(13) 0.0279(8) Uani 1 1 d .
H6 H 0.0771 0.1433 0.8772 0.033 Uiso 1 1 calc R
C51 C -0.0776(3) 0.36884(11) 0.85584(12) 0.0201(6) Uani 1 1 d .
H51 H -0.0706 0.3387 0.8710 0.024 Uiso 1 1 calc R
C56 C -0.5005(3) 0.36643(11) 0.78954(13) 0.0223(7) Uani 1 1 d .
H56 H -0.5320 0.3534 0.8185 0.027 Uiso 1 1 calc R
C53 C -0.4078(3) 0.40596(11) 0.70364(12) 0.0201(6) Uani 1 1 d .
H53 H -0.3774 0.4194 0.6746 0.024 Uiso 1 1 calc R
C52 C -0.3657(2) 0.36292(11) 0.72505(12) 0.0168(6) Uani 1 1 d .
C5 C 0.0778(3) 0.14757(13) 0.95911(13) 0.0297(8) Uani 1 1 d .
H5 H 0.1301 0.1233 0.9692 0.036 Uiso 1 1 calc R
C28 C 0.3992(2) 0.22371(11) 0.69217(11) 0.0171(6) Uani 1 1 d .
C58 C -0.3739(2) 0.29637(11) 0.79200(12) 0.0174(6) Uani 1 1 d .
C57 C -0.4137(2) 0.34199(10) 0.76822(12) 0.0176(6) Uani 1 1 d .
C29 C 0.4539(3) 0.25977(11) 0.66744(12) 0.0208(7) Uani 1 1 d .
H29 H 0.5297 0.2604 0.6610 0.025 Uiso 1 1 calc R
C1 C -0.0337(3) 0.19520(10) 0.88862(12) 0.0160(6) Uani 1 1 d .
C37 C 0.1756(2) 0.40476(10) 0.72630(12) 0.0160(6) Uani 1 1 d .
C19 C 0.1025(3) 0.06813(11) 0.61465(13) 0.0232(7) Uani 1 1 d .
C48 C -0.0987(3) 0.45891(11) 0.81043(13) 0.0215(7) Uani 1 1 d .
H48 H -0.1062 0.4892 0.7957 0.026 Uiso 1 1 calc R
C18 C 0.1118(3) 0.06094(11) 0.67113(13) 0.0224(7) Uani 1 1 d .
H18 H 0.1053 0.0309 0.6856 0.027 Uiso 1 1 calc R
C60 C -0.3462(3) 0.22593(11) 0.82990(13) 0.0209(7) Uani 1 1 d .
H60 H -0.3578 0.1975 0.8470 0.025 Uiso 1 1 calc R
C38 C 0.1722(2) 0.45223(11) 0.71255(13) 0.0191(6) Uani 1 1 d .
H38 H 0.1663 0.4612 0.6758 0.023 Uiso 1 1 calc R
C40 C 0.1852(3) 0.47345(11) 0.80825(13) 0.0221(7) Uani 1 1 d .
H40 H 0.1876 0.4963 0.8356 0.026 Uiso 1 1 calc R
C20 C 0.1096(3) 0.11196(12) 0.59182(13) 0.0234(7) Uani 1 1 d .
H20 H 0.1028 0.1156 0.5538 0.028 Uiso 1 1 calc R
C50 C -0.0543(3) 0.40794(12) 0.88959(13) 0.0235(7) Uani 1 1 d .
H50 H -0.0313 0.4045 0.9274 0.028 Uiso 1 1 calc R
C14 C -0.2100(3) 0.19982(11) 0.63014(12) 0.0199(7) Uani 1 1 d .
H14 H -0.2290 0.1850 0.5961 0.024 Uiso 1 1 calc R
C45 C 0.2353(3) 0.27328(11) 0.84092(12) 0.0179(6) Uani 1 1 d .
H45 H 0.2558 0.2504 0.8678 0.021 Uiso 1 1 calc R
C43 C 0.1987(2) 0.34183(11) 0.79890(12) 0.0167(6) Uani 1 1 d .
C86 C 0.2140(3) 0.15651(13) 0.45835(15) 0.0318(8) Uani 1 1 d .
H86 H 0.1626 0.1689 0.4291 0.038 Uiso 1 1 calc R
C68 C 0.6576(3) 0.00993(14) 0.05904(16) 0.0375(9) Uani 1 1 d .
H68 H 0.5896 0.0227 0.0402 0.045 Uiso 1 1 calc R
C44 C 0.2348(3) 0.32124(11) 0.85029(12) 0.0193(6) Uani 1 1 d .
H44 H 0.2545 0.3366 0.8839 0.023 Uiso 1 1 calc R
C87 C 0.2314(3) 0.10790(13) 0.46240(15) 0.0334(8) Uani 1 1 d .
C82 C 0.3081(3) 0.09068(13) 0.50656(15) 0.0321(8) Uani 1 1 d .
H82 H 0.3209 0.0584 0.5100 0.039 Uiso 1 1 calc R
C72 C 0.8551(3) 0.01727(14) 0.09639(16) 0.0383(9) Uani 1 1 d .
H72 H 0.9223 0.0350 0.1029 0.046 Uiso 1 1 calc R
C66 C 0.2454(3) 0.37611(13) 0.99474(13) 0.0309(8) Uani 1 1 d .
C62 C 0.1943(4) 0.29271(15) 0.98621(14) 0.0453(11) Uani 1 1 d .
H62 H 0.1400 0.2686 0.9826 0.054 Uiso 1 1 calc R
C88 C 0.1670(4) 0.07542(16) 0.42020(17) 0.0477(10) Uani 1 1 d .
H88A H 0.1836 0.0433 0.4311 0.072 Uiso 1 1 calc R
H88B H 0.1904 0.0811 0.3851 0.072 Uiso 1 1 calc R
H88C H 0.0858 0.0811 0.4174 0.072 Uiso 1 1 calc R
C80 C 0.2292(3) 0.44996(13) 0.40574(15) 0.0340(9) Uani 1 1 d .
C73 C 0.7555(3) 0.03760(13) 0.06877(14) 0.0335(8) Uani 1 1 d .
C63 C 0.3093(4) 0.28319(15) 0.98736(14) 0.0421(10) Uani 1 1 d .
H63 H 0.3330 0.2521 0.9852 0.051 Uiso 1 1 calc R
C79 C 0.1332(3) 0.47645(15) 0.38415(17) 0.0440(10) Uani 1 1 d .
H79 H 0.0664 0.4611 0.3679 0.053 Uiso 1 1 calc R
C61 C 0.1606(3) 0.34124(16) 0.99083(15) 0.0417(10) Uani 1 1 d .
H61 H 0.0840 0.3492 0.9912 0.050 Uiso 1 1 calc R
C75 C 0.3264(3) 0.47389(14) 0.43005(16) 0.0371(9) Uani 1 1 d .
H75 H 0.3918 0.4570 0.4449 0.044 Uiso 1 1 calc R
C74 C 0.7528(4) 0.08864(14) 0.05223(17) 0.0473(10) Uani 1 1 d .
H74A H 0.7379 0.1078 0.0826 0.071 Uiso 1 1 calc R
H74B H 0.6930 0.0935 0.0212 0.071 Uiso 1 1 calc R
H74C H 0.8257 0.0973 0.0423 0.071 Uiso 1 1 calc R
C81 C 0.2257(5) 0.39719(14) 0.4017(2) 0.0587(13) Uani 1 1 d .
H81A H 0.2893 0.3841 0.4265 0.088 Uiso 1 1 calc R
H81B H 0.2308 0.3878 0.3647 0.088 Uiso 1 1 calc R
H81C H 0.1548 0.3859 0.4115 0.088 Uiso 1 1 calc R
C64 C 0.3876(4) 0.31771(17) 0.99146(17) 0.0484(11) Uani 1 1 d .
H64 H 0.4649 0.3103 0.9923 0.058 Uiso 1 1 calc R
C39 C 0.1775(3) 0.48647(11) 0.75331(13) 0.0225(7) Uani 1 1 d .
H39 H 0.1760 0.5182 0.7438 0.027 Uiso 1 1 calc R
C85 C 0.2724(3) 0.18621(13) 0.49732(15) 0.0343(9) Uani 1 1 d .
H85 H 0.2603 0.2185 0.4940 0.041 Uiso 1 1 calc R
C84 C 0.3493(3) 0.16872(14) 0.54155(16) 0.0357(9) Uani 1 1 d .
H84 H 0.3884 0.1891 0.5678 0.043 Uiso 1 1 calc R
C69 C 0.6588(3) -0.03614(14) 0.07669(17) 0.0404(10) Uani 1 1 d .
H69 H 0.5920 -0.0541 0.0695 0.049 Uiso 1 1 calc R
C70 C 0.7577(3) -0.05580(14) 0.10478(17) 0.0409(9) Uani 1 1 d .
H70 H 0.7580 -0.0868 0.1171 0.049 Uiso 1 1 calc R
C2 C -0.0802(3) 0.21919(11) 0.92906(12) 0.0217(7) Uani 1 1 d .
H2 H -0.1334 0.2431 0.9191 0.026 Uiso 1 1 calc R
C83 C 0.3666(3) 0.12120(14) 0.54592(16) 0.0376(9) Uani 1 1 d .
H83 H 0.4179 0.1091 0.5754 0.045 Uiso 1 1 calc R
C76 C 0.3279(3) 0.52251(14) 0.43264(16) 0.0376(9) Uani 1 1 d .
H76 H 0.3941 0.5380 0.4492 0.045 Uiso 1 1 calc R
C71 C 0.8569(3) -0.02886(15) 0.11453(17) 0.0432(10) Uani 1 1 d .
H71 H 0.9247 -0.0418 0.1333 0.052 Uiso 1 1 calc R
C78 C 0.1349(3) 0.52524(15) 0.38630(18) 0.0459(10) Uani 1 1 d .
H78 H 0.0702 0.5424 0.3711 0.055 Uiso 1 1 calc R
C77 C 0.2325(3) 0.54813(14) 0.41094(17) 0.0406(10) Uani 1 1 d .
H77 H 0.2339 0.5809 0.4129 0.049 Uiso 1 1 calc R
C67 C 0.2135(5) 0.42721(16) 0.99837(18) 0.0632(14) Uani 1 1 d .
H67A H 0.2770 0.4442 1.0188 0.095 Uiso 1 1 calc R
H67B H 0.1477 0.4299 1.0167 0.095 Uiso 1 1 calc R
H67C H 0.1954 0.4402 0.9619 0.095 Uiso 1 1 calc R
O8 O -0.28137(17) 0.34161(7) 0.70093(8) 0.0171(4) Uani 1 1 d .
C54 C -0.4945(3) 0.42917(11) 0.72498(13) 0.0223(7) Uani 1 1 d .
H54 H -0.5221 0.4579 0.7102 0.027 Uiso 1 1 calc R
C55 C -0.5400(3) 0.40950(11) 0.76828(13) 0.0233(7) Uani 1 1 d .
H55 H -0.5971 0.4253 0.7831 0.028 Uiso 1 1 calc R
C65 C 0.3556(3) 0.36267(16) 0.99431(15) 0.0422(10) Uani 1 1 d .
H65 H 0.4119 0.3859 0.9961 0.051 Uiso 1 1 calc R

loop_
_atom_site_aniso_label
_atom_site_aniso_U_11
_atom_site_aniso_U_22
_atom_site_aniso_U_33
_atom_site_aniso_U_23
_atom_site_aniso_U_13
_atom_site_aniso_U_12
Sb3 0.01630(10) 0.01384(10) 0.00931(10) 0.00041(7) 0.00309(7) 0.00037(7)
Sb1 0.01592(10) 0.01330(10) 0.00980(10) 0.00018(7) 0.00332(7) 0.00026(7)
Sb2 0.01514(10) 0.01322(10) 0.00959(9) -0.00047(7) 0.00304(7) 0.00068(7)
Sb4 0.01524(10) 0.01331(10) 0.01054(10) -0.00016(7) 0.00307(7) 0.00084(7)
Br3 0.03240(18) 0.02682(17) 0.01075(14) 0.00093(12) 0.00106(12) 0.00409(13)
Br1 0.03445(18) 0.02898(18) 0.01137(15) 0.00250(12) 0.00336(13) 0.00866(14)
Br4 0.0440(2) 0.02463(18) 0.0327(2) -0.01464(15) 0.00171(16) -0.00157(15)
Br2 0.0530(2) 0.0343(2) 0.0370(2) -0.02321(17) 0.00620(18) -0.00804(18)
C34 0.0259(17) 0.0211(16) 0.0094(14) 0.0030(12) 0.0003(12) -0.0028(13)
C22 0.0148(15) 0.0175(15) 0.0155(14) -0.0039(12) 0.0001(11) 0.0001(12)
C7 0.0119(14) 0.0201(16) 0.0181(15) -0.0033(12) 0.0014(11) -0.0020(12)
C8 0.0193(16) 0.0223(17) 0.0222(16) 0.0024(13) -0.0007(13) 0.0008(13)
C33 0.0247(17) 0.0265(18) 0.0156(16) -0.0037(13) 0.0069(13) 0.0038(13)
C27 0.0150(15) 0.0173(15) 0.0169(15) -0.0022(12) 0.0000(12) 0.0005(12)
C12 0.0131(14) 0.0173(15) 0.0202(15) -0.0018(12) 0.0036(12) -0.0012(12)
C32 0.0231(16) 0.0230(17) 0.0161(15) 0.0013(12) 0.0043(12) 0.0065(13)
C31 0.0187(15) 0.0178(15) 0.0110(14) 0.0002(11) 0.0030(11) -0.0028(12)
C26 0.0178(16) 0.0227(17) 0.0204(16) -0.0018(13) 0.0054(12) -0.0027(13)
C11 0.0180(15) 0.0230(17) 0.0196(16) -0.0049(13) 0.0015(12) -0.0012(13)
C10 0.0240(17) 0.0195(17) 0.0258(17) -0.0065(13) 0.0025(13) 0.0004(13)
C24 0.0219(16) 0.0189(16) 0.0246(17) -0.0008(13) 0.0021(13) 0.0024(13)
C35 0.0336(19) 0.0291(19) 0.0197(17) 0.0030(14) 0.0006(14) 0.0125(15)
C36 0.0306(18) 0.0297(18) 0.0159(16) -0.0018(13) 0.0077(13) 0.0107(14)
C25 0.0165(15) 0.0228(17) 0.0268(17) -0.0058(13) 0.0048(13) 0.0022(13)
C9 0.0204(16) 0.0164(16) 0.0349(19) -0.0012(14) 0.0011(14) 0.0004(13)
C23 0.0187(15) 0.0193(16) 0.0189(15) -0.0012(12) 0.0018(12) -0.0012(12)
O6 0.0179(11) 0.0186(11) 0.0128(10) -0.0007(8) 0.0020(8) 0.0048(8)
O1 0.0184(10) 0.0165(11) 0.0109(10) 0.0004(8) 0.0066(8) 0.0029(8)
O3 0.0182(10) 0.0168(11) 0.0142(10) 0.0020(8) 0.0059(8) 0.0018(8)
O4 0.0168(10) 0.0116(10) 0.0114(10) 0.0005(8) 0.0031(8) 0.0008(8)
O5 0.0237(11) 0.0138(10) 0.0169(11) -0.0010(8) 0.0055(9) -0.0032(8)
O2 0.0168(10) 0.0131(10) 0.0124(10) 0.0010(8) 0.0024(8) 0.0006(8)
N6 0.0168(13) 0.0136(12) 0.0134(12) 0.0012(10) 0.0047(10) -0.0001(10)
N4 0.0170(13) 0.0154(13) 0.0125(12) 0.0008(10) 0.0043(10) -0.0008(10)
N3 0.0170(13) 0.0135(12) 0.0151(12) -0.0002(10) 0.0026(10) -0.0004(10)
N5 0.0168(12) 0.0138(12) 0.0112(12) 0.0002(9) 0.0022(9) 0.0009(10)
N1 0.0179(13) 0.0171(13) 0.0139(12) 0.0012(10) 0.0022(10) 0.0003(10)
N2 0.0196(13) 0.0156(13) 0.0111(12) 0.0012(10) 0.0028(10) -0.0008(10)
O7 0.0243(11) 0.0157(10) 0.0127(10) 0.0004(8) 0.0076(8) -0.0039(9)
C16 0.0123(14) 0.0147(15) 0.0180(15) -0.0050(12) 0.0048(11) -0.0007(11)
N8 0.0186(13) 0.0143(12) 0.0139(12) 0.0007(10) 0.0033(10) -0.0005(10)
C47 0.0183(15) 0.0192(16) 0.0166(15) -0.0002(12) 0.0050(12) -0.0007(12)
C13 0.0150(15) 0.0194(16) 0.0143(15) -0.0030(12) 0.0012(11) -0.0024(12)
C59 0.0166(15) 0.0240(17) 0.0264(17) 0.0014(13) 0.0067(13) 0.0004(13)
C4 0.0248(17) 0.0229(17) 0.0117(15) 0.0026(12) 0.0040(12) 0.0007(13)
C42 0.0136(14) 0.0173(15) 0.0179(15) -0.0019(12) 0.0035(11) -0.0017(12)
C46 0.0144(14) 0.0160(15) 0.0140(14) -0.0029(11) 0.0040(11) 0.0004(11)
N7 0.0186(13) 0.0155(13) 0.0113(12) 0.0010(10) 0.0023(10) 0.0003(10)
C30 0.0227(16) 0.0211(16) 0.0150(15) 0.0017(12) 0.0062(12) -0.0027(13)
C41 0.0179(15) 0.0216(16) 0.0174(15) -0.0012(12) 0.0040(12) -0.0021(12)
C21 0.0210(16) 0.0236(17) 0.0195(16) -0.0007(13) 0.0052(13) 0.0011(13)
C17 0.0198(16) 0.0187(16) 0.0175(15) -0.0031(12) 0.0042(12) 0.0022(12)
C49 0.0192(16) 0.0198(16) 0.0237(17) -0.0108(13) 0.0058(13) -0.0030(12)
C15 0.0193(15) 0.0222(16) 0.0134(15) 0.0033(12) 0.0014(12) 0.0010(12)
C3 0.0297(18) 0.0258(18) 0.0147(15) -0.0036(13) 0.0068(13) 0.0058(14)
C6 0.039(2) 0.0308(19) 0.0152(16) -0.0004(14) 0.0075(14) 0.0168(15)
C51 0.0257(17) 0.0182(16) 0.0172(15) 0.0004(12) 0.0064(13) 0.0014(13)
C56 0.0184(16) 0.0254(17) 0.0237(17) -0.0023(13) 0.0050(13) -0.0021(13)
C53 0.0213(16) 0.0211(16) 0.0171(15) -0.0016(12) 0.0010(12) -0.0011(13)
C52 0.0153(15) 0.0197(16) 0.0146(14) -0.0045(12) -0.0003(11) -0.0002(12)
C5 0.0346(19) 0.036(2) 0.0184(17) 0.0035(14) 0.0051(14) 0.0183(16)
C28 0.0168(15) 0.0235(16) 0.0107(14) -0.0007(12) 0.0011(11) 0.0005(12)
C58 0.0160(15) 0.0231(16) 0.0129(15) -0.0012(12) 0.0018(11) 0.0009(12)
C57 0.0157(15) 0.0183(15) 0.0182(15) -0.0028(12) 0.0006(12) -0.0015(12)
C29 0.0179(16) 0.0236(17) 0.0218(16) 0.0007(13) 0.0059(12) -0.0018(13)
C1 0.0187(15) 0.0164(15) 0.0133(15) 0.0021(12) 0.0036(12) -0.0017(12)
C37 0.0121(14) 0.0176(15) 0.0183(15) -0.0031(12) 0.0030(11) -0.0037(11)
C19 0.0202(16) 0.0238(17) 0.0253(17) -0.0142(14) 0.0027(13) -0.0014(13)
C48 0.0227(16) 0.0161(16) 0.0261(17) 0.0016(13) 0.0051(13) 0.0028(13)
C18 0.0202(16) 0.0196(16) 0.0279(18) -0.0033(13) 0.0053(13) 0.0014(13)
C60 0.0219(16) 0.0196(16) 0.0222(16) 0.0030(13) 0.0062(13) -0.0025(13)
C38 0.0168(15) 0.0223(17) 0.0186(16) 0.0028(13) 0.0037(12) -0.0015(12)
C40 0.0213(16) 0.0190(16) 0.0268(17) -0.0056(13) 0.0065(13) -0.0006(13)
C20 0.0216(16) 0.0323(19) 0.0159(16) -0.0051(13) 0.0021(12) 0.0006(14)
C50 0.0241(17) 0.0302(18) 0.0159(16) -0.0045(13) 0.0030(13) -0.0005(14)
C14 0.0244(17) 0.0230(17) 0.0121(15) -0.0035(12) 0.0024(12) -0.0016(13)
C45 0.0229(16) 0.0185(16) 0.0120(14) 0.0022(12) 0.0019(12) 0.0031(12)
C43 0.0160(15) 0.0199(16) 0.0150(15) -0.0042(12) 0.0049(12) -0.0028(12)
C86 0.0303(19) 0.034(2) 0.034(2) 0.0079(16) 0.0138(16) 0.0054(16)
C68 0.032(2) 0.047(2) 0.034(2) -0.0106(18) 0.0082(16) 0.0038(17)
C44 0.0266(17) 0.0196(16) 0.0116(15) -0.0026(12) 0.0023(12) -0.0001(13)
C87 0.034(2) 0.038(2) 0.031(2) -0.0045(16) 0.0121(16) -0.0003(16)
C82 0.037(2) 0.0286(19) 0.033(2) 0.0000(15) 0.0111(16) 0.0056(16)
C72 0.033(2) 0.044(2) 0.040(2) -0.0152(18) 0.0146(17) -0.0099(17)
C66 0.048(2) 0.0306(19) 0.0144(16) -0.0003(14) 0.0071(15) 0.0051(17)
C62 0.064(3) 0.051(3) 0.0167(18) 0.0054(17) -0.0053(18) -0.030(2)
C88 0.047(3) 0.051(3) 0.045(2) -0.011(2) 0.009(2) -0.008(2)
C80 0.046(2) 0.0288(19) 0.034(2) -0.0093(16) 0.0279(18) -0.0083(17)
C73 0.041(2) 0.037(2) 0.0255(18) -0.0097(16) 0.0150(16) -0.0020(17)
C63 0.063(3) 0.044(2) 0.0176(18) 0.0007(16) 0.0032(17) 0.024(2)
C79 0.037(2) 0.055(3) 0.044(2) -0.019(2) 0.0180(18) -0.020(2)
C61 0.028(2) 0.074(3) 0.0223(19) 0.0170(19) 0.0017(15) 0.0110(19)
C75 0.037(2) 0.039(2) 0.040(2) 0.0027(17) 0.0196(17) 0.0011(17)
C74 0.064(3) 0.040(2) 0.041(2) -0.0036(19) 0.021(2) 0.001(2)
C81 0.087(4) 0.034(2) 0.067(3) -0.012(2) 0.049(3) -0.016(2)
C64 0.045(3) 0.067(3) 0.033(2) 0.005(2) 0.0053(19) 0.012(2)
C39 0.0221(16) 0.0148(16) 0.0314(18) 0.0012(13) 0.0064(13) -0.0009(13)
C85 0.038(2) 0.030(2) 0.039(2) 0.0043(16) 0.0174(17) 0.0027(16)
C84 0.035(2) 0.039(2) 0.035(2) -0.0059(17) 0.0107(16) -0.0064(17)
C69 0.033(2) 0.040(2) 0.052(2) -0.0208(19) 0.0155(18) -0.0081(17)
C70 0.041(2) 0.031(2) 0.054(3) -0.0109(18) 0.0191(19) 0.0012(17)
C2 0.0287(17) 0.0209(16) 0.0160(15) 0.0017(13) 0.0052(13) 0.0081(13)
C83 0.037(2) 0.044(2) 0.033(2) 0.0037(17) 0.0085(17) 0.0041(17)
C76 0.030(2) 0.040(2) 0.045(2) -0.0079(18) 0.0117(17) -0.0092(17)
C71 0.034(2) 0.046(2) 0.050(3) -0.010(2) 0.0094(18) 0.0055(18)
C78 0.034(2) 0.049(3) 0.056(3) -0.003(2) 0.0113(19) 0.0024(19)
C77 0.036(2) 0.030(2) 0.060(3) -0.0064(18) 0.0185(19) -0.0038(17)
C67 0.117(4) 0.038(3) 0.035(2) -0.004(2) 0.013(3) 0.021(3)
O8 0.0178(11) 0.0195(11) 0.0140(10) -0.0002(8) 0.0024(8) 0.0046(8)
C54 0.0197(16) 0.0188(16) 0.0269(17) -0.0015(13) -0.0010(13) 0.0034(13)
C55 0.0163(16) 0.0225(17) 0.0314(18) -0.0060(14) 0.0053(13) 0.0032(13)
C65 0.037(2) 0.061(3) 0.027(2) -0.0014(18) -0.0003(16) -0.005(2)

loop_
_atom_type_symbol
_atom_type_description
_atom_type_scat_dispersion_real
_atom_type_scat_dispersion_imag
_atom_type_scat_source
C C 0.0033 0.0016 'International Tables Vol C Tables 4.2.6.8 and 6.1.1.4'
H H 0.0000 0.0000 'International Tables Vol C Tables 4.2.6.8 and 6.1.1.4'
N N 0.0061 0.0033 'International Tables Vol C Tables 4.2.6.8 and 6.1.1.4'
O O 0.0106 0.0060 'International Tables Vol C Tables 4.2.6.8 and 6.1.1.4'
Br Br -0.2901 2.4595 'International Tables Vol C Tables 4.2.6.8 and 6.1.1.4'
Sb Sb -0.5866 1.5461 'International Tables Vol C Tables 4.2.6.8 and 6.1.1.4'

loop_
_geom_angle_atom_site_label_1
_geom_angle_atom_site_label_2
_geom_angle_atom_site_label_3
_geom_angle
O2 Sb3 O3 95.53(8)
O2 Sb3 O7 164.82(8)
O3 Sb3 O7 92.02(8)
O2 Sb3 N6 84.74(8)
O3 Sb3 N6 92.35(9)
O7 Sb3 N6 81.80(8)
O2 Sb3 C31 99.67(10)
O3 Sb3 C31 95.34(10)
O7 Sb3 C31 92.69(10)
N6 Sb3 C31 170.70(10)
O2 Sb3 N7 82.96(8)
O3 Sb3 N7 172.13(8)
O7 Sb3 N7 87.77(9)
N6 Sb3 N7 79.83(9)
C31 Sb3 N7 92.53(10)
O4 Sb1 O1 94.82(8)
O4 Sb1 O5 165.05(8)
O1 Sb1 O5 91.99(8)
O4 Sb1 C1 103.03(10)
O1 Sb1 C1 93.92(10)
O5 Sb1 C1 89.74(10)
O4 Sb1 N4 84.96(8)
O1 Sb1 N4 93.28(9)
O5 Sb1 N4 81.37(9)
C1 Sb1 N4 168.75(10)
O4 Sb1 N1 82.35(8)
O1 Sb1 N1 173.34(8)
O5 Sb1 N1 89.43(9)
C1 Sb1 N1 92.60(10)
N4 Sb1 N1 80.49(9)
O1 Sb2 O2 100.86(8)
O1 Sb2 O6 93.90(8)
O2 Sb2 O6 161.14(8)
O1 Sb2 C16 95.52(10)
O2 Sb2 C16 95.62(10)
O6 Sb2 C16 94.58(10)
O1 Sb2 N5 88.13(8)
O2 Sb2 N5 85.01(8)
O6 Sb2 N5 83.78(8)
C16 Sb2 N5 176.10(10)
O1 Sb2 N8 169.03(9)
O2 Sb2 N8 81.12(8)
O6 Sb2 N8 82.21(9)
C16 Sb2 N8 95.02(10)
N5 Sb2 N8 81.26(9)
O3 Sb4 O4 101.88(8)
O3 Sb4 O8 93.03(8)
O4 Sb4 O8 160.81(8)
O3 Sb4 C46 95.12(10)
O4 Sb4 C46 95.66(10)
O8 Sb4 C46 94.96(10)
O3 Sb4 N3 87.20(9)
O4 Sb4 N3 85.33(8)
O8 Sb4 N3 83.39(9)
C46 Sb4 N3 177.23(10)
O3 Sb4 N2 168.39(9)
O4 Sb4 N2 80.74(8)
O8 Sb4 N2 82.31(9)
C46 Sb4 N2 95.87(10)
N3 Sb4 N2 81.72(9)
C35 C34 C33 121.3(3)
C35 C34 Br3 119.5(2)
C33 C34 Br3 119.1(2)
O6 C22 C23 117.9(3)
O6 C22 C27 122.7(3)
C23 C22 C27 119.3(3)
O5 C7 C8 117.0(3)
O5 C7 C12 123.3(3)
C8 C7 C12 119.6(3)
C9 C8 C7 120.5(3)
C9 C8 H8 119.7
C7 C8 H8 119.7
C34 C33 C32 119.2(3)
C34 C33 H33 120.4
C32 C33 H33 120.4
C26 C27 C22 118.6(3)
C26 C27 C28 120.0(3)
C22 C27 C28 121.3(3)
C11 C12 C7 118.7(3)
C11 C12 C13 119.5(3)
C7 C12 C13 121.6(3)
C31 C32 C33 120.2(3)
C31 C32 H32 119.9
C33 C32 H32 119.9
C36 C31 C32 119.6(3)
C36 C31 Sb3 117.9(2)
C32 C31 Sb3 122.5(2)
C25 C26 C27 121.4(3)
C25 C26 H26 119.3
C27 C26 H26 119.3
C10 C11 C12 121.2(3)
C10 C11 H11 119.4
C12 C11 H11 119.4
C11 C10 C9 119.4(3)
C11 C10 H10 120.3
C9 C10 H10 120.3
C25 C24 C23 120.4(3)
C25 C24 H24 119.8
C23 C24 H24 119.8
C34 C35 C36 119.1(3)
C34 C35 H35 120.5
C36 C35 H35 120.5
C31 C36 C35 120.6(3)
C31 C36 H36 119.7
C35 C36 H36 119.7
C26 C25 C24 119.4(3)
C26 C25 H25 120.3
C24 C25 H25 120.3
C8 C9 C10 120.5(3)
C8 C9 H9 119.7
C10 C9 H9 119.7
C24 C23 C22 120.8(3)
C24 C23 H23 119.6
C22 C23 H23 119.6
C22 O6 Sb2 119.56(17)
Sb2 O1 Sb1 132.21(10)
Sb4 O3 Sb3 131.58(10)
Sb1 O4 Sb4 120.63(10)
C7 O5 Sb1 126.33(18)
Sb3 O2 Sb2 120.91(10)
C43 N6 N5 109.6(2)
C43 N6 Sb3 128.9(2)
N5 N6 Sb3 120.90(17)
C13 N4 N3 109.2(2)
C13 N4 Sb1 129.0(2)
N3 N4 Sb1 121.05(18)
C15 N3 N4 108.0(2)
C15 N3 Sb4 135.9(2)
N4 N3 Sb4 115.93(17)
C45 N5 N6 107.5(2)
C45 N5 Sb2 136.4(2)
N6 N5 Sb2 115.92(17)
C60 N1 N2 107.0(2)
C60 N1 Sb1 138.7(2)
N2 N1 Sb1 113.60(17)
C58 N2 N1 109.8(2)
C58 N2 Sb4 128.1(2)
N1 N2 Sb4 121.59(18)
C37 O7 Sb3 125.06(17)
C17 C16 C21 119.9(3)
C17 C16 Sb2 120.0(2)
C21 C16 Sb2 120.1(2)
C28 N8 N7 109.9(2)
C28 N8 Sb2 127.8(2)
N7 N8 Sb2 121.35(18)
C48 C47 C46 120.3(3)
C48 C47 H47 119.9
C46 C47 H47 119.9
N4 C13 C14 107.8(3)
N4 C13 C12 121.2(3)
C14 C13 C12 130.9(3)
C60 C59 C58 105.0(3)
C60 C59 H59 127.5
C58 C59 H59 127.5
C5 C4 C3 121.3(3)
C5 C4 Br1 119.1(2)
C3 C4 Br1 119.7(2)
C41 C42 C37 118.7(3)
C41 C42 C43 119.4(3)
C37 C42 C43 121.8(3)
C51 C46 C47 119.8(3)
C51 C46 Sb4 120.5(2)
C47 C46 Sb4 119.6(2)
C30 N7 N8 106.7(2)
C30 N7 Sb3 138.6(2)
N8 N7 Sb3 113.80(17)
N7 C30 C29 110.4(3)
N7 C30 H30 124.8
C29 C30 H30 124.8
C40 C41 C42 121.6(3)
C40 C41 H41 119.2
C42 C41 H41 119.2
C20 C21 C16 120.5(3)
C20 C21 H21 119.8
C16 C21 H21 119.8
C16 C17 C18 120.7(3)
C16 C17 H17 119.7
C18 C17 H17 119.7
C48 C49 C50 122.7(3)
C48 C49 Br4 119.0(2)
C50 C49 Br4 118.3(2)
N3 C15 C14 109.3(3)
N3 C15 H15 125.3
C14 C15 H15 125.3
C4 C3 C2 119.4(3)
C4 C3 H3 120.3
C2 C3 H3 120.3
C5 C6 C1 120.9(3)
C5 C6 H6 119.5
C1 C6 H6 119.5
C50 C51 C46 120.1(3)
C50 C51 H51 119.9
C46 C51 H51 119.9
C55 C56 C57 121.1(3)
C55 C56 H56 119.4
C57 C56 H56 119.4
C54 C53 C52 120.9(3)
C54 C53 H53 119.5
C52 C53 H53 119.5
O8 C52 C53 117.5(3)
O8 C52 C57 122.9(3)
C53 C52 C57 119.6(3)
C4 C5 C6 119.0(3)
C4 C5 H5 120.5
C6 C5 H5 120.5
N8 C28 C29 108.0(3)
N8 C28 C27 119.4(3)
C29 C28 C27 132.6(3)
N2 C58 C59 108.0(3)
N2 C58 C57 119.5(3)
C59 C58 C57 132.5(3)
C56 C57 C52 118.4(3)
C56 C57 C58 119.5(3)
C52 C57 C58 122.0(3)
C30 C29 C28 104.9(3)
C30 C29 H29 127.5
C28 C29 H29 127.5
C2 C1 C6 119.1(3)
C2 C1 Sb1 124.3(2)
C6 C1 Sb1 116.6(2)
O7 C37 C38 116.5(3)
O7 C37 C42 123.7(3)
C38 C37 C42 119.7(3)
C20 C19 C18 122.8(3)
C20 C19 Br2 118.4(2)
C18 C19 Br2 118.8(2)
C49 C48 C47 118.5(3)
C49 C48 H48 120.7
C47 C48 H48 120.7
C17 C18 C19 117.7(3)
C17 C18 H18 121.1
C19 C18 H18 121.1
N1 C60 C59 110.2(3)
N1 C60 H60 124.9
C59 C60 H60 124.9
C37 C38 C39 120.5(3)
C37 C38 H38 119.8
C39 C38 H38 119.8
C41 C40 C39 119.3(3)
C41 C40 H40 120.4
C39 C40 H40 120.4
C19 C20 C21 118.5(3)
C19 C20 H20 120.7
C21 C20 H20 120.7
C49 C50 C51 118.6(3)
C49 C50 H50 120.7
C51 C50 H50 120.7
C15 C14 C13 105.7(3)
C15 C14 H14 127.2
C13 C14 H14 127.2
N5 C45 C44 109.4(3)
N5 C45 H45 125.3
C44 C45 H45 125.3
N6 C43 C44 107.7(3)
N6 C43 C42 120.7(3)
C44 C43 C42 131.6(3)
C85 C86 C87 120.3(3)
C85 C86 H86 119.8
C87 C86 H86 119.8
C69 C68 C73 121.2(4)
C69 C68 H68 119.4
C73 C68 H68 119.4
C45 C44 C43 105.7(3)
C45 C44 H44 127.2
C43 C44 H44 127.2
C82 C87 C86 118.3(3)
C82 C87 C88 121.2(4)
C86 C87 C88 120.4(4)
C87 C82 C83 120.8(3)
C87 C82 H82 119.6
C83 C82 H82 119.6
C71 C72 C73 121.4(4)
C71 C72 H72 119.3
C73 C72 H72 119.3
C65 C66 C61 118.3(4)
C65 C66 C67 121.4(4)
C61 C66 C67 120.3(4)
C63 C62 C61 117.9(4)
C63 C62 H62 121.1
C61 C62 H62 121.1
C87 C88 H88A 109.5
C87 C88 H88B 109.5
H88A C88 H88B 109.5
C87 C88 H88C 109.5
H88A C88 H88C 109.5
H88B C88 H88C 109.5
C75 C80 C79 117.7(3)
C75 C80 C81 122.1(4)
C79 C80 C81 120.2(4)
C72 C73 C68 117.7(4)
C72 C73 C74 121.0(4)
C68 C73 C74 121.3(4)
C64 C63 C62 121.5(4)
C64 C63 H63 119.3
C62 C63 H63 119.3
C78 C79 C80 121.4(4)
C78 C79 H79 119.3
C80 C79 H79 119.3
C66 C61 C62 118.6(3)
C66 C61 H61 120.7
C62 C61 H61 120.7
C80 C75 C76 121.0(4)
C80 C75 H75 119.5
C76 C75 H75 119.5
C73 C74 H74A 109.5
C73 C74 H74B 109.5
H74A C74 H74B 109.5
C73 C74 H74C 109.5
H74A C74 H74C 109.5
H74B C74 H74C 109.5
C80 C81 H81A 109.5
C80 C81 H81B 109.5
H81A C81 H81B 109.5
C80 C81 H81C 109.5
H81A C81 H81C 109.5
H81B C81 H81C 109.5
C65 C64 C63 120.4(4)
C65 C64 H64 119.8
C63 C64 H64 119.8
C40 C39 C38 120.2(3)
C40 C39 H39 119.9
C38 C39 H39 119.9
C86 C85 C84 121.1(4)
C86 C85 H85 119.5
C84 C85 H85 119.5
C83 C84 C85 119.0(4)
C83 C84 H84 120.5
C85 C84 H84 120.5
C70 C69 C68 120.7(4)
C70 C69 H69 119.7
C68 C69 H69 119.7
C69 C70 C71 119.1(4)
C69 C70 H70 120.5
C71 C70 H70 120.5
C1 C2 C3 120.4(3)
C1 C2 H2 119.8
C3 C2 H2 119.8
C84 C83 C82 120.5(4)
C84 C83 H83 119.7
C82 C83 H83 119.7
C77 C76 C75 120.5(4)
C77 C76 H76 119.7
C75 C76 H76 119.7
C72 C71 C70 119.9(4)
C72 C71 H71 120.0
C70 C71 H71 120.0
C77 C78 C79 119.7(4)
C77 C78 H78 120.2
C79 C78 H78 120.2
C76 C77 C78 119.7(4)
C76 C77 H77 120.1
C78 C77 H77 120.1
C66 C67 H67A 109.5
C66 C67 H67B 109.5
H67A C67 H67B 109.5
C66 C67 H67C 109.5
H67A C67 H67C 109.5
H67B C67 H67C 109.5
C52 O8 Sb4 120.71(17)
C55 C54 C53 119.9(3)
C55 C54 H54 120.0
C53 C54 H54 120.0
C56 C55 C54 120.0(3)
C56 C55 H55 120.0
C54 C55 H55 120.0
C64 C65 C66 123.2(4)
C64 C65 H65 118.4
C66 C65 H65 118.4

loop_
_geom_bond_atom_site_label_1
_geom_bond_atom_site_label_2
_geom_bond_distance
Sb3 O2 1.9423(19)
Sb3 O3 1.9482(19)
Sb3 O7 1.985(2)
Sb3 N6 2.110(2)
Sb3 C31 2.113(3)
Sb3 N7 2.212(2)
Sb1 O4 1.9453(19)
Sb1 O1 1.9481(19)
Sb1 O5 1.990(2)
Sb1 C1 2.110(3)
Sb1 N4 2.113(2)
Sb1 N1 2.216(2)
Sb2 O1 1.9343(19)
Sb2 O2 1.9474(19)
Sb2 O6 2.0053(19)
Sb2 C16 2.102(3)
Sb2 N5 2.150(2)
Sb2 N8 2.166(2)
Sb4 O3 1.9408(19)
Sb4 O4 1.9533(19)
Sb4 O8 2.0017(19)
Sb4 C46 2.107(3)
Sb4 N3 2.146(2)
Sb4 N2 2.163(2)
Br3 C34 1.898(3)
Br1 C4 1.899(3)
Br4 C49 1.906(3)
Br2 C19 1.901(3)
C34 C35 1.379(4)
C34 C33 1.380(4)
C22 O6 1.372(3)
C22 C23 1.391(4)
C22 C27 1.411(4)
C7 O5 1.365(3)
C7 C8 1.387(4)
C7 C12 1.412(4)
C8 C9 1.385(4)
C8 H8 0.9300
C33 C32 1.391(4)
C33 H33 0.9300
C27 C26 1.402(4)
C27 C28 1.464(4)
C12 C11 1.397(4)
C12 C13 1.461(4)
C32 C31 1.387(4)
C32 H32 0.9300
C31 C36 1.383(4)
C26 C25 1.382(4)
C26 H26 0.9300
C11 C10 1.383(4)
C11 H11 0.9300
C10 C9 1.385(5)
C10 H10 0.9300
C24 C25 1.383(4)
C24 C23 1.386(4)
C24 H24 0.9300
C35 C36 1.387(4)
C35 H35 0.9300
C36 H36 0.9300
C25 H25 0.9300
C9 H9 0.9300
C23 H23 0.9300
N6 C43 1.342(4)
N6 N5 1.356(3)
N4 C13 1.345(4)
N4 N3 1.353(3)
N3 C15 1.340(4)
N5 C45 1.343(4)
N1 C60 1.340(4)
N1 N2 1.362(3)
N2 C58 1.341(4)
O7 C37 1.370(3)
C16 C17 1.385(4)
C16 C21 1.388(4)
N8 C28 1.339(4)
N8 N7 1.359(3)
C47 C48 1.384(4)
C47 C46 1.396(4)
C47 H47 0.9300
C13 C14 1.394(4)
C59 C60 1.384(4)
C59 C58 1.396(4)
C59 H59 0.9300
C4 C5 1.375(4)
C4 C3 1.378(4)
C42 C41 1.393(4)
C42 C37 1.404(4)
C42 C43 1.466(4)
C46 C51 1.387(4)
N7 C30 1.343(4)
C30 C29 1.378(4)
C30 H30 0.9300
C41 C40 1.378(4)
C41 H41 0.9300
C21 C20 1.379(4)
C21 H21 0.9300
C17 C18 1.386(4)
C17 H17 0.9300
C49 C48 1.369(4)
C49 C50 1.380(5)
C15 C14 1.378(4)
C15 H15 0.9300
C3 C2 1.388(4)
C3 H3 0.9300
C6 C5 1.385(4)
C6 C1 1.387(4)
C6 H6 0.9300
C51 C50 1.386(4)
C51 H51 0.9300
C56 C55 1.380(5)
C56 C57 1.404(4)
C56 H56 0.9300
C53 C54 1.386(4)
C53 C52 1.389(4)
C53 H53 0.9300
C52 O8 1.375(3)
C52 C57 1.410(4)
C5 H5 0.9300
C28 C29 1.398(4)
C58 C57 1.465(4)
C29 H29 0.9300
C1 C2 1.387(4)
C37 C38 1.387(4)
C19 C20 1.372(5)
C19 C18 1.389(5)
C48 H48 0.9300
C18 H18 0.9300
C60 H60 0.9300
C38 C39 1.389(4)
C38 H38 0.9300
C40 C39 1.388(4)
C40 H40 0.9300
C20 H20 0.9300
C50 H50 0.9300
C14 H14 0.9300
C45 C44 1.380(4)
C45 H45 0.9300
C43 C44 1.394(4)
C86 C85 1.374(5)
C86 C87 1.395(5)
C86 H86 0.9300
C68 C69 1.376(6)
C68 C73 1.383(5)
C68 H68 0.9300
C44 H44 0.9300
C87 C82 1.385(5)
C87 C88 1.499(5)
C82 C83 1.395(5)
C82 H82 0.9300
C72 C71 1.381(6)
C72 C73 1.382(5)
C72 H72 0.9300
C66 C65 1.354(5)
C66 C61 1.397(6)
C66 C67 1.504(5)
C62 C63 1.375(6)
C62 C61 1.442(6)
C62 H62 0.9300
C88 H88A 0.9600
C88 H88B 0.9600
C88 H88C 0.9600
C80 C75 1.381(5)
C80 C79 1.389(6)
C80 C81 1.500(5)
C73 C74 1.503(5)
C63 C64 1.338(6)
C63 H63 0.9300
C79 C78 1.385(6)
C79 H79 0.9300
C61 H61 0.9300
C75 C76 1.381(5)
C75 H75 0.9300
C74 H74A 0.9600
C74 H74B 0.9600
C74 H74C 0.9600
C81 H81A 0.9600
C81 H81B 0.9600
C81 H81C 0.9600
C64 C65 1.335(6)
C64 H64 0.9300
C39 H39 0.9300
C85 C84 1.389(5)
C85 H85 0.9300
C84 C83 1.365(5)
C84 H84 0.9300
C69 C70 1.372(6)
C69 H69 0.9300
C70 C71 1.383(6)
C70 H70 0.9300
C2 H2 0.9300
C83 H83 0.9300
C76 C77 1.371(5)
C76 H76 0.9300
C71 H71 0.9300
C78 C77 1.372(6)
C78 H78 0.9300
C77 H77 0.9300
C67 H67A 0.9600
C67 H67B 0.9600
C67 H67C 0.9600
C54 C55 1.383(5)
C54 H54 0.9300
C55 H55 0.9300
C65 H65 0.9300
